data_2012073
loop_
_publ_author_name
'Arici, Cengiz'
'Ercan, Filiz'
'Kurtaran, Raif'
'Atakol, Orhan'

_publ_section_title
;[<i>N</i>,<i>N</i>'-Bis(salicylidene)-2,2-dimethyl-1,3-propanediaminato]nickel(II)
 and
 [<i>N</i>,<i>N</i>'-bis(salicylidene)-2,2-dimethyl-1,3-propanediaminato]copper(II)
;
_journal_issue 7
_journal_name_full 'Acta Crystallographica Section C'
_journal_page_first 812
_journal_page_last 814
_journal_paper_doi 10.1107/S0108270101008150
_journal_volume 57
_journal_year 2001
_chemical_formula_iupac '[Cu (C19 H20 N2 O2)]'
_chemical_formula_moiety 'C19 H20 Cu N2 O2'
_chemical_formula_sum 'C19 H20 Cu N2 O2'
_chemical_formula_weight 371.91
_space_group_IT_number 14
_symmetry_cell_setting monoclinic
_symmetry_space_group_name_Hall '-P 2yn'
_symmetry_space_group_name_H-M 'P 1 21/n 1'
_atom_type_scat_source IntTabIV
_cell_angle_alpha 90.00
_cell_angle_beta 112.981(3)
_cell_angle_gamma 90.00
_cell_formula_units_Z 4
_cell_length_a 9.7452(12)
_cell_length_b 17.2276(14)
_cell_length_c 11.3606(10)
_cell_measurement_reflns_used 15
_cell_measurement_temperature 301(2)
_cell_measurement_theta_max 74.24
_cell_measurement_theta_min 4.95
_cell_volume 1755.9(3)
_computing_cell_refinement 'SHELXL97 (Sheldrick, 1997)'
_computing_data_collection 'CAD-4 EXPRESS (Enraf-Nonius, 1993)'
_computing_molecular_graphics 'PLATON (Spek, 2000)'
_computing_publication_material SHELXL97
_computing_structure_refinement SHELXL97
_computing_structure_solution 'SHELXS97 (Sheldrick, 1997)'
_diffrn_measurement_device 'CAD-4 EXPRESS'
_diffrn_measurement_method \w/2\q
_diffrn_radiation_type CuK\a
_diffrn_radiation_wavelength 1.54180
_diffrn_reflns_av_R_equivalents .036
_diffrn_reflns_limit_h_max 12
_diffrn_reflns_limit_h_min -11
_diffrn_reflns_limit_k_max 21
_diffrn_reflns_limit_k_min 0
_diffrn_reflns_limit_l_max 0
_diffrn_reflns_limit_l_min -14
_diffrn_reflns_number 3591
_diffrn_reflns_theta_max 74.24
_diffrn_standards_decay_% 1.3
_diffrn_standards_interval_time 120
_diffrn_standards_number 3
_exptl_absorpt_coefficient_mu 1.855
_exptl_absorpt_correction_T_max .707
_exptl_absorpt_correction_T_min .606
_exptl_absorpt_correction_type '\y scan'
_exptl_absorpt_process_details 'empirical via \y scans (Fair, 1990)'
_exptl_crystal_colour 'dark green'
_exptl_crystal_density_diffrn 1.407
_exptl_crystal_density_meas ?
_exptl_crystal_description prism
_exptl_crystal_size_max .30
_exptl_crystal_size_mid .20
_exptl_crystal_size_min .20
_refine_diff_density_max .47
_refine_diff_density_min -.28
_refine_ls_extinction_method none
_refine_ls_goodness_of_fit_ref 1.04
_refine_ls_hydrogen_treatment constr
_refine_ls_matrix_type full
_refine_ls_number_parameters 218
_refine_ls_number_reflns 3419
_refine_ls_number_restraints 0
_refine_ls_R_factor_gt .038
_refine_ls_shift/su_max .0005
_refine_ls_structure_factor_coef Fsqd
_refine_ls_weighting_details 'w = 1/[\s^2^(Fo^2^)+(0.0581P)^2^+0.8826P] where P = (Fo^2^+2Fc^2^)/3'
_refine_ls_weighting_scheme calc
_refine_ls_wR_factor_ref .106
_reflns_number_gt 2982
_reflns_number_total 3419
_reflns_threshold_expression I>2\s(I)
_cod_data_source_file br1331.cif
_cod_data_source_block II
_cod_depositor_comments
;
The following automatic conversions were performed:

'_exptl_crystal_density_meas' value 'not measured' was changed to '?'
- the value is perceived as not measured.

Automatic conversion script
Id: cif_fix_values 3008 2015-01-20 13:52:24Z robertas 
;
_cod_original_sg_symbol_H-M 'P 21/n'
_cod_database_code 2012073
_cod_database_fobs_code 2012073

loop_
_symmetry_equiv_pos_as_xyz
'x, y, z'
'-x+1/2, y+1/2, -z+1/2'
'-x, -y, -z'
'x-1/2, -y-1/2, z-1/2'

loop_
_atom_site_aniso_label
_atom_site_aniso_U_11
_atom_site_aniso_U_22
_atom_site_aniso_U_33
_atom_site_aniso_U_12
_atom_site_aniso_U_13
_atom_site_aniso_U_23
_atom_site_aniso_type_symbol
Cu .03387(19) .0422(2) .0458(2) .00270(14) .00764(14) -.00282(13) Cu
O1 .0374(8) .0556(10) .0509(9) .0077(8) .0068(7) -.0054(7) O
O2 .0524(10) .0524(10) .0472(9) .0043(8) .0040(8) -.0125(8) O
N1 .0345(9) .0455(11) .0563(12) .0013(9) .0081(9) .0017(8) N
N2 .0323(9) .0431(10) .0473(10) -.0035(8) .0106(8) .0000(8) N
C1 .0427(12) .0428(12) .0455(12) -.0026(10) .0125(10) -.0049(10) C
C2 .0477(14) .0601(16) .0650(17) .0014(13) .0172(12) -.0118(12) C
C3 .0666(19) .077(2) .075(2) .0009(17) .0310(16) -.0243(16) C
C4 .090(2) .072(2) .0672(19) .0125(16) .0315(18) -.0235(18) C
C5 .0700(18) .0584(17) .0580(16) .0125(13) .0143(14) -.0063(14) C
C6 .0489(13) .0415(12) .0478(13) .0023(10) .0123(11) -.0039(10) C
C7 .0441(12) .0442(13) .0531(14) .0069(11) .0043(11) .0048(10) C
C8 .0339(12) .0548(15) .0726(17) .0042(13) .0143(11) .0069(10) C
C9 .0313(11) .0603(15) .0604(15) .0011(13) .0094(10) .0010(10) C
C10 .0388(12) .0517(14) .0473(13) -.0065(11) .0088(10) -.0030(10) C
C11 .0649(19) .089(2) .0622(19) .0051(17) -.0038(15) .0028(17) C
C12 .0436(15) .078(2) .115(3) -.006(2) .0312(17) -.0061(14) C
C13 .0351(10) .0421(12) .0549(14) -.0045(10) .0190(10) -.0028(9) C
C14 .0394(11) .0444(12) .0506(13) .0007(10) .0219(10) .0030(9) C
C15 .0514(14) .0532(15) .0659(16) .0079(13) .0303(13) .0007(11) C
C16 .0744(19) .0695(19) .0664(18) .0230(15) .0378(16) .0100(16) C
C17 .0702(18) .075(2) .0474(14) .0093(14) .0230(13) .0129(16) C
C18 .0540(14) .0623(16) .0466(13) -.0011(12) .0153(11) .0030(12) C
C19 .0413(12) .0449(12) .0453(12) .0001(10) .0158(10) .0036(9) C

loop_
_atom_site_label
_atom_site_fract_x
_atom_site_fract_y
_atom_site_fract_z
_atom_site_U_iso_or_equiv
_atom_site_thermal_displace_type
_atom_site_calc_flag
_atom_site_calc_attached_atom
_atom_site_type_symbol
Cu .54580(3) .85029(2) .50685(3) .04307(14) Ueq . . Cu
O1 .37681(18) .79780(10) .51132(17) .0512(4) Ueq . . O
O2 .4367(2) .87954(11) .33448(17) .0554(5) Ueq . . O
N1 .6881(2) .78903(12) .6416(2) .0484(5) Ueq . . N
N2 .6845(2) .93727(11) .54226(19) .0424(4) Ueq . . N
C1 .3761(3) .74868(14) .5991(2) .0451(5) Ueq . . C
C2 .2376(3) .72296(17) .5969(3) .0591(7) Ueq . . C
C3 .2291(4) .6712(2) .6858(3) .0718(8) Ueq . . C
C4 .3569(4) .6419(2) .7811(3) .0761(9) Ueq . . C
C5 .4924(4) .66565(18) .7862(3) .0654(8) Ueq . . C
C6 .5069(3) .71909(14) .6973(2) .0481(6) Ueq . . C
C7 .6554(3) .73841(15) .7104(2) .0517(6) Ueq . . C
C8 .8451(3) .80062(16) .6600(3) .0558(7) Ueq . . C
C9 .9083(3) .87958(17) .7201(3) .0533(6) Ueq . . C
C10 .7883(3) .94358(15) .6758(2) .0484(6) Ueq . . C
C11 .9638(4) .8752(2) .8661(3) .0808(10) Ueq . . C
C12 1.0369(3) .8997(2) .6805(4) .0786(10) Ueq . . C
C13 .6724(2) .99340(14) .4645(2) .0436(5) Ueq . . C
C14 .5688(2) .99732(14) .3333(2) .0435(5) Ueq . . C
C15 .5763(3) 1.06304(16) .2616(3) .0546(6) Ueq . . C
C16 .4832(4) 1.07150(19) .1362(3) .0670(8) Ueq . . C
C17 .3784(3) 1.01392(19) .0769(3) .0641(7) Ueq . . C
C18 .3667(3) .94992(18) .1440(2) .0556(6) Ueq . . C
C19 .4589(3) .93972(14) .2746(2) .0442(5) Ueq . . C
H2 .1482 .7419 .5326 .071 Uiso . . H
H3 .1341 .6551 .6819 .086 Uiso . . H
H4 .3500 .6058 .8419 .091 Uiso . . H
H5 .5799 .6457 .8515 .078 Uiso . . H
H7 .7356 .7120 .7743 .062 Uiso . . H
H8A .8535 .7963 .5762 .067 Uiso . . H
H8B .9062 .7588 .7157 .067 Uiso . . H
H10A .7307 .9420 .7308 .058 Uiso . . H
H10B .8385 .9947 .6885 .058 Uiso . . H
H11A .8804 .8623 .8903 .121 Uiso . . H
H11B 1.0058 .9255 .9031 .121 Uiso . . H
H11C 1.0408 .8351 .8982 .121 Uiso . . H
H12A 1.0797 .9498 .7176 .118 Uiso . . H
H12B .9999 .9027 .5871 .118 Uiso . . H
H12C 1.1137 .8594 .7115 .118 Uiso . . H
H13 .7378 1.0363 .4965 .052 Uiso . . H
H15 .6479 1.1023 .3016 .065 Uiso . . H
H16 .4898 1.1162 .0898 .080 Uiso . . H
H17 .3146 1.0191 -.0107 .077 Uiso . . H
H18 .2946 .9114 .1016 .067 Uiso . . H

loop_
_geom_angle_atom_site_label_1
_geom_angle_atom_site_label_2
_geom_angle_atom_site_label_3
_geom_angle
_geom_angle_publ_flag
O1 C1 C2 118.6(2) no
O1 C1 C6 124.0(2) no
C2 C1 C6 117.4(2) no
C3 C2 C1 121.5(3) no
C3 C2 H2 119.3 no
C1 C2 H2 119.3 no
C2 C3 C4 121.1(3) no
C2 C3 H3 119.5 no
C4 C3 H3 119.5 no
C5 C4 C3 118.9(3) no
C5 C4 H4 120.5 no
C3 C4 H4 120.5 no
C4 C5 C6 122.1(3) no
C4 C5 H5 119.0 no
C6 C5 H5 119.0 no
C5 C6 C1 119.0(2) no
C5 C6 C7 117.1(2) no
C1 C6 C7 123.9(2) no
N1 C7 C6 124.8(2) no
N1 C7 H7 117.6 no
C6 C7 H7 117.6 no
N1 C8 C9 113.3(2) no
N1 C8 H8A 108.9 no
C9 C8 H8A 108.9 no
N1 C8 H8B 108.9 no
C9 C8 H8B 108.9 no
H8A C8 H8B 107.7 no
C12 C9 C11 110.2(2) no
C12 C9 C8 107.6(2) no
C11 C9 C8 110.4(3) no
C12 C9 C10 110.3(2) no
C11 C9 C10 106.9(2) no
C8 C9 C10 111.51(19) no
N2 C10 C9 114.5(2) no
N2 C10 H10A 108.6 no
C9 C10 H10A 108.6 no
N2 C10 H10B 108.6 no
C9 C10 H10B 108.6 no
H10A C10 H10B 107.6 no
C9 C11 H11A 109.5 no
C9 C11 H11B 109.5 no
H11A C11 H11B 109.5 no
C9 C11 H11C 109.5 no
H11A C11 H11C 109.5 no
H11B C11 H11C 109.5 no
C9 C12 H12A 109.5 no
C9 C12 H12B 109.5 no
H12A C12 H12B 109.5 no
C9 C12 H12C 109.5 no
H12A C12 H12C 109.5 no
H12B C12 H12C 109.5 no
N2 C13 C14 125.9(2) no
N2 C13 H13 117.0 no
C14 C13 H13 117.0 no
C15 C14 C19 119.3(2) no
C15 C14 C13 117.5(2) no
C19 C14 C13 123.3(2) no
C16 C15 C14 121.6(3) no
C16 C15 H15 119.2 no
C14 C15 H15 119.2 no
C15 C16 C17 119.4(3) no
C15 C16 H16 120.3 no
C17 C16 H16 120.3 no
C18 C17 C16 120.6(3) no
C18 C17 H17 119.7 no
C16 C17 H17 119.7 no
C17 C18 C19 121.8(3) no
C17 C18 H18 119.1 no
C19 C18 H18 119.1 no
O2 C19 C18 118.6(2) no
O2 C19 C14 124.0(2) no
C18 C19 C14 117.3(2) no
O2 Cu O1 90.67(8) no
O2 Cu N1 154.76(9) no
O1 Cu N1 94.61(8) no
O2 Cu N2 94.18(8) no
O1 Cu N2 154.05(9) no
N1 Cu N2 91.78(8) no
C7 N1 C8 119.5(2) no
C7 N1 Cu 125.40(17) no
C8 N1 Cu 115.03(17) no
C13 N2 C10 119.9(2) no
C13 N2 Cu 124.49(16) no
C10 N2 Cu 114.44(16) no
C1 O1 Cu 126.24(15) no
C19 O2 Cu 127.58(16) no

loop_
_geom_bond_atom_site_label_1
_geom_bond_atom_site_label_2
_geom_bond_site_symmetry_1
_geom_bond_site_symmetry_2
_geom_bond_distance
_geom_bond_publ_flag
C1 O1 . . 1.310(3) no
C1 C2 . . 1.412(3) no
C1 C6 . . 1.421(3) no
C2 C3 . . 1.374(4) no
C2 H2 . . .95 no
C3 C4 . . 1.388(5) no
C3 H3 . . .95 no
C4 C5 . . 1.362(5) no
C4 H4 . . .95 no
C5 C6 . . 1.414(4) no
C5 H5 . . .95 no
C6 C7 . . 1.435(4) no
C7 N1 . . 1.291(3) no
C7 H7 . . .95 no
C8 N1 . . 1.475(3) no
C8 C9 . . 1.538(4) no
C8 H8A . . .99 no
C8 H8B . . .99 no
C9 C12 . . 1.528(4) no
C9 C11 . . 1.532(4) no
C9 C10 . . 1.542(3) no
C10 N2 . . 1.463(3) no
C10 H10A . . .99 no
C10 H10B . . .99 no
C11 H11A . . .98 no
C11 H11B . . .98 no
C11 H11C . . .98 no
C12 H12A . . .98 no
C12 H12B . . .98 no
C12 H12C . . .98 no
C13 N2 . . 1.284(3) no
C13 C14 . . 1.439(3) no
C13 H13 . . .95 no
C14 C15 . . 1.413(3) no
C14 C19 . . 1.421(3) no
C15 C16 . . 1.365(4) no
C15 H15 . . .95 no
C16 C17 . . 1.394(4) no
C16 H16 . . .95 no
C17 C18 . . 1.370(4) no
C17 H17 . . .95 no
C18 C19 . . 1.414(3) no
C18 H18 . . .95 no
C19 O2 . . 1.304(3) no
Cu O2 . . 1.8956(17) yes
Cu O1 . . 1.8967(17) yes
Cu N1 . . 1.929(2) yes
Cu N2 . . 1.9518(19) yes

loop_
_geom_torsion_atom_site_label_1
_geom_torsion_atom_site_label_2
_geom_torsion_atom_site_label_3
_geom_torsion_atom_site_label_4
_geom_torsion
_geom_torsion_publ_flag
O1 C1 C2 C3 179.6(3) no
C4 C5 C6 C7 -178.6(3) no
O1 C1 C6 C5 -179.4(3) no
C2 C1 C6 C7 178.6(3) no
C5 C6 C7 N1 -176.2(3) no
C1 C6 C7 N1 5.7(4) no
N1 C8 C9 C12 -155.2(2) no
N1 C8 C9 C11 84.5(3) no
N1 C8 C9 C10 -34.1(3) no
C12 C9 C10 N2 82.1(3) no
C11 C9 C10 N2 -158.1(2) no
C8 C9 C10 N2 -37.4(3) no
N2 C13 C14 C15 -177.8(2) no
N2 C13 C14 C19 3.7(4) no
C13 C14 C15 C16 179.5(2) no
C17 C18 C19 O2 176.4(3) no
C15 C14 C19 O2 -175.6(2) no
C13 C14 C19 C18 -178.5(2) no
C6 C7 N1 C8 -176.8(3) no
C9 C8 N1 C7 -110.8(3) no
C9 C8 N1 Cu 71.8(3) no
O2 Cu N1 C7 -108.4(3) no
O1 Cu N1 C7 -6.9(2) no
N2 Cu N1 C7 147.9(2) y
O2 Cu N1 C8 68.8(3) y
O1 Cu N1 C8 170.30(18) y
N2 Cu N1 C8 -34.88(19) y
C14 C13 N2 C10 -175.8(2) no
C14 C13 N2 Cu -8.9(3) no
C9 C10 N2 C13 -121.4(2) no
C9 C10 N2 Cu 70.4(2) no
O2 Cu N2 C13 6.9(2) no
O1 Cu N2 C13 -93.3(3) no
N1 Cu N2 C13 162.3(2) y
O2 Cu N2 C10 174.41(16) y
O1 Cu N2 C10 74.2(2) y
N1 Cu N2 C10 -30.13(17) y
C2 C1 O1 Cu 171.53(19) no
C6 C1 O1 Cu -8.6(4) no
O2 Cu O1 C1 166.3(2) no
N1 Cu O1 C1 11.0(2) no
N2 Cu O1 C1 -92.7(3) no
C18 C19 O2 Cu 178.28(18) no
C14 C19 O2 Cu -3.2(4) no
O1 Cu O2 C19 153.4(2) y
N1 Cu O2 C19 -104.2(3) y
